data_1568064
loop_
_publ_author_name
'Brown, Stephen E.'
'Mantaloufa, Ioanna'
'Andrews, Ryan T.'
'Barnes, Thomas J.'
'Lees, Martin R.'
'De Proft, Frank'
'Cunha, Ana V.'
'Pike, Sebastian D.'

_publ_section_title
;
 Photoactivation of titanium-oxo cluster
 [Ti<sub>6</sub>O<sub>6</sub>(OR)<sub>6</sub>(O<sub>2</sub>C
 <sup><i>t</i></sup> Bu)<sub>6</sub>]: mechanism, photoactivated
 structures, and onward reactivity with O<sub>2</sub> to a peroxide
 complex.
;
_journal_issue 3
_journal_name_full 'Chemical science'
_journal_page_first 675
_journal_page_last 683
_journal_paper_doi 10.1039/d2sc05671b
_journal_volume 14
_journal_year 2023
_chemical_formula_moiety 'C30.50 H61 O13 Ti3'
_chemical_formula_sum 'C30.5 H61 O13 Ti3'
_chemical_formula_weight 779.51
_chemical_melting_point ?
_space_group_IT_number 2
_space_group_name_Hall '-P 1'
_space_group_name_H-M_alt 'P -1'
_symmetry_cell_setting triclinic
_symmetry_space_group_name_Hall '-P 1'
_symmetry_space_group_name_H-M 'P -1'
_atom_sites_solution_hydrogens difmap
_atom_sites_solution_primary other
_audit_creation_date 2021-12-16
_audit_creation_method CRYSTALS_ver_14.61_build_6999
_audit_update_record
;
2022-06-30 deposited with the CCDC.	2022-12-07 downloaded from the CCDC.
;
_cell_angle_alpha 63.032(3)
_cell_angle_beta 64.038(2)
_cell_angle_gamma 65.591(3)
_cell_formula_units_Z 2
_cell_length_a 13.2495(3)
_cell_length_b 13.4140(4)
_cell_length_c 14.7584(4)
_cell_measurement_reflns_used 11236
_cell_measurement_temperature 100
_cell_measurement_theta_max 77
_cell_measurement_theta_min 4
_cell_volume 2024.99(11)
_computing_cell_refinement
; 
 CrysAlisPro (Rigaku Oxford Diffraction, 2017) 
;
_computing_data_collection 'SuperNova, (Oxford Diffraction, 2010)'
_computing_data_reduction
; 
 CrysAlisPro (Rigaku Oxford Diffraction, 2017) 
;
_computing_molecular_graphics 'CAMERON (Watkin et al., 1996)'
_computing_publication_material 'CRYSTALS (Betteridge et al., 2003)'
_computing_structure_refinement 'CRYSTALS (Betteridge et al., 2003)'
_computing_structure_solution 'Superflip (Palatinus & Chapuis, 2007)'
_diffrn_ambient_temperature 100
_diffrn_measured_fraction_theta_full 0.995
_diffrn_measured_fraction_theta_max 0.973
_diffrn_measurement_device Area
_diffrn_measurement_device_type 'Oxford Diffraction SuperNova'
_diffrn_measurement_method \w
_diffrn_radiation_monochromator 'focussing mirrors'
_diffrn_radiation_type 'Cu K\a'
_diffrn_radiation_wavelength 1.54184
_diffrn_reflns_av_R_equivalents 0.077
_diffrn_reflns_av_unetI/netI 0.096
_diffrn_reflns_limit_h_max 16
_diffrn_reflns_limit_h_min -16
_diffrn_reflns_limit_k_max 17
_diffrn_reflns_limit_k_min -16
_diffrn_reflns_limit_l_max 18
_diffrn_reflns_limit_l_min -18
_diffrn_reflns_number 29287
_diffrn_reflns_theta_full 71.943
_diffrn_reflns_theta_max 79.937
_diffrn_reflns_theta_min 3.532
_diffrn_standards_number 0
_exptl_absorpt_coefficient_mu 5.376
_exptl_absorpt_correction_T_max 0.87
_exptl_absorpt_correction_T_min 0.51
_exptl_absorpt_correction_type multi-scan
_exptl_absorpt_process_details
; 
 CrysAlisPro (Rigaku Oxford Diffraction, 2017) 
;
_exptl_crystal_colour blue
_exptl_crystal_density_diffrn 1.278
_exptl_crystal_density_meas ?
_exptl_crystal_density_method 'not measured'
_exptl_crystal_description block
_exptl_crystal_F_000 828
_exptl_crystal_size_max 0.025
_exptl_crystal_size_mid 0.025
_exptl_crystal_size_min 0.025
_refine_diff_density_max 0.86
_refine_diff_density_min -1.21
_refine_ls_extinction_method None
_refine_ls_goodness_of_fit_ref 1.0070
_refine_ls_hydrogen_treatment constr
_refine_ls_matrix_type full
_refine_ls_number_parameters 442
_refine_ls_number_reflns 8575
_refine_ls_number_restraints 228
_refine_ls_R_factor_all 0.0776
_refine_ls_R_factor_gt 0.0631
_refine_ls_shift/su_max 0.0059936
_refine_ls_shift/su_mean 0.0001717
_refine_ls_structure_factor_coef Fsqd
_refine_ls_weighting_details
;
 Method= Modified Sheldrick 
 w=1/[\s^2^(F^2^) + ( 0.11P)^2^ + 1.79P] 
 ,where P=(max(Fo^2^,0) + 2Fc^2^)/3 
;
_refine_ls_weighting_scheme calc
_refine_ls_wR_factor_all 0.1734
_refine_ls_wR_factor_gt 0.1638
_refine_ls_wR_factor_ref 0.1734
_reflns_limit_h_max 16
_reflns_limit_h_min -14
_reflns_limit_k_max 17
_reflns_limit_k_min -14
_reflns_limit_l_max 18
_reflns_limit_l_min 0
_reflns_number_gt 6928
_reflns_number_total 8575
_reflns_threshold_expression I>2.0\s(I)
_oxford_diffrn_Wilson_B_factor 2.04
_oxford_diffrn_Wilson_scale 0.46
_oxford_refine_ls_r_factor_ref 0.0776
_oxford_refine_ls_scale 1.679(12)
_oxford_reflns_number_all 8575
_oxford_structure_analysis_title 'xcalibur in C:\Users\u1874775\OneDrive - Uni'
_cod_data_source_file d2sc05671b2.cif
_cod_data_source_block 'global_CCDC1'
_cod_depositor_comments
;
The following automatic conversions were performed:

data item '_chemical_melting_point' value 'not measured' was changed
to '?' -- the value is undefined or not given.

data item '_exptl_crystal_density_meas' value 'not measured' was
changed to '?' -- the value is perceived as not measured.

Automatic conversion script
Id: cif_fix_values 7556 2019-12-06 15:28:31Z antanas 

 Adding full bibliography for 1568063--1568068.cif.
;
_cod_original_sg_symbol_H-M 'P -1 '
_cod_original_formula_sum 'C30.50 H61 O13 Ti3'
_cod_database_code 1568064
_oxford_refine_reflns_threshold_expression_ref I>-3.0\s(I)

loop_
_symmetry_equiv_pos_as_xyz
x,y,z
-x,-y,-z

loop_
_atom_site_label
_atom_site_type_symbol
_atom_site_fract_x
_atom_site_fract_y
_atom_site_fract_z
_atom_site_U_iso_or_equiv
_atom_site_occupancy
_atom_site_adp_type
_atom_site_refinement_flags_posn
_atom_site_refinement_flags_adp
_atom_site_refinement_flags_occupancy
_atom_site_disorder_assembly
_atom_site_disorder_group
_atom_site_attached_hydrogens
C4 C 0.4322(4) 0.0107(4) 0.1725(3) 0.0439 1.0000 Uani . . . . . .
C5 C 0.3653(5) 0.1269(6) 0.1141(4) 0.0667 1.0000 Uani . . . . . .
C6 C 0.3953(5) -0.0899(6) 0.1874(5) 0.0661 1.0000 Uani . . . . . .
C7 C 0.7380(3) 0.2104(3) 0.4582(3) 0.0350 1.0000 Uani . . . . . .
C8 C 0.8084(4) 0.1326(4) 0.5343(3) 0.0491 1.0000 Uani . . . . . .
C9 C 0.7878(4) 0.3100(4) 0.3720(4) 0.0463 1.0000 Uani . . . . . .
C10 C 0.7216(3) -0.2085(3) 0.2875(3) 0.0272 1.0000 Uani . . . . . .
C11 C 0.7954(3) -0.2811(3) 0.2129(3) 0.0346 1.0000 Uani . . . . . .
C12 C 0.7148(4) -0.3380(4) 0.2149(4) 0.0526 1.0000 Uani . . . . . .
C13 C 0.8384(4) -0.1996(4) 0.0995(3) 0.0499 1.0000 Uani . . . . . .
C14 C 0.8966(4) -0.3741(4) 0.2507(4) 0.0497 1.0000 Uani . . . . . .
C15 C 0.4306(3) 0.3807(3) 0.3687(3) 0.0288 1.0000 Uani . . . . . .
C16 C 0.4076(4) 0.5132(3) 0.3269(3) 0.0351 1.0000 Uani . . . . . .
C17 C 0.4916(4) 0.5523(3) 0.2146(3) 0.0385 1.0000 Uani . . . . . .
C18 C 0.4341(5) 0.5405(4) 0.4038(4) 0.0545 1.0000 Uani . . . . . .
C19 C 0.2824(4) 0.5726(4) 0.3276(4) 0.0528 1.0000 Uani . . . . . .
C20 C 0.6568(3) 0.1719(3) 0.1578(3) 0.0254 1.0000 Uani . . . . . .
C21 C 0.7082(3) 0.2343(3) 0.0383(3) 0.0337 1.0000 Uani . . . . . .
C22 C 0.8363(4) 0.2196(5) 0.0140(3) 0.0517 1.0000 Uani . . . . . .
C23 C 0.6938(4) 0.1861(4) -0.0295(3) 0.0446 1.0000 Uani . . . . . .
C24 C 0.6414(5) 0.3631(3) 0.0170(3) 0.0523 1.0000 Uani . . . . . .
C26 C 1.0305(4) 0.0643(4) 0.2130(3) 0.0615 1.0000 Uani D . . . . .
C27 C 1.0283(8) -0.1414(6) 0.2616(6) 0.0613 0.5000 Uani D . . 2 2 .
C28 C 0.9475(7) -0.0777(7) 0.2286(5) 0.0432 0.5000 Uani D . . 2 1 .
O1 O 0.45074(19) 0.12698(18) 0.37952(17) 0.0234 1.0000 Uani . . . . . .
O2 O 0.5051(2) 0.12231(18) 0.53553(17) 0.0245 1.0000 Uani . . . . . .
O3 O 0.65318(19) -0.01448(18) 0.38694(17) 0.0229 1.0000 Uani . . . . . .
O4 O 0.2051(2) 0.1923(2) 0.4842(2) 0.0347 1.0000 Uani D . . . . .
O5 O 0.4183(2) 0.0098(2) 0.27449(19) 0.0309 1.0000 Uani . . . . . .
O6 O 0.7321(2) 0.1433(2) 0.4080(2) 0.0305 1.0000 Uani . . . . . .
O7 O 0.6409(2) -0.12230(19) 0.25928(18) 0.0279 1.0000 Uani . . . . . .
O8 O 0.7428(2) -0.23905(19) 0.37313(19) 0.0302 1.0000 Uani . . . . . .
O9 O 0.3450(2) 0.3386(2) 0.42118(19) 0.0312 1.0000 Uani . . . . . .
O10 O 0.5354(2) 0.3212(2) 0.35067(19) 0.0311 1.0000 Uani . . . . . .
O11 O 0.6712(2) 0.19662(19) 0.22313(17) 0.0279 1.0000 Uani . . . . . .
O12 O 0.6015(2) 0.1013(2) 0.18363(18) 0.0283 1.0000 Uani . . . . . .
O13 O 0.9162(2) -0.0362(2) 0.3824(2) 0.0400 1.0000 Uani D . . . . .
Ti1 Ti 0.51914(5) -0.00194(5) 0.33252(4) 0.0225 1.0000 Uani . . . . . .
Ti2 Ti 0.59636(5) 0.14220(5) 0.38775(4) 0.0270 1.0000 Uani . . . . . .
Ti3 Ti 0.34887(6) 0.16478(5) 0.50760(5) 0.0305 1.0000 Uani . . . . . .
C33 C 0.1550(3) 0.2790(3) 0.4022(3) 0.0648 1.0000 Uani D . . . . .
C34 C 0.1262(5) 0.2191(5) 0.3545(4) 0.0746 1.0000 Uani D . . . . .
C35 C 0.0517(5) 0.3627(5) 0.4497(5) 0.1035 1.0000 Uani D . . . . .
C250 C 0.9562(4) -0.0227(4) 0.2723(4) 0.0488 0.5000 Uani D . . 2 2 .
C251 C 1.0027(3) -0.0481(3) 0.2791(4) 0.0441 0.5000 Uani D . . 2 1 .
H42 H 0.5160 -0.0001 0.1301 0.0531 1.0000 Uiso R . . . . .
H53 H 0.3891 0.1893 0.1072 0.1001 1.0000 Uiso R . . . . .
H52 H 0.2845 0.1378 0.1546 0.1001 1.0000 Uiso R . . . . .
H51 H 0.3736 0.1307 0.0450 0.0998 1.0000 Uiso R . . . . .
H64 H 0.4380 -0.1621 0.2292 0.0987 1.0000 Uiso R . . . . .
H62 H 0.3135 -0.0778 0.2245 0.0988 1.0000 Uiso R . . . . .
H63 H 0.4112 -0.0936 0.1184 0.0990 1.0000 Uiso R . . . . .
H71 H 0.6593 0.2430 0.4987 0.0415 1.0000 Uiso R . . . . .
H81 H 0.7758 0.0693 0.5858 0.0742 1.0000 Uiso R . . . . .
H82 H 0.8093 0.1767 0.5705 0.0738 1.0000 Uiso R . . . . .
H83 H 0.8866 0.1014 0.4945 0.0736 1.0000 Uiso R . . . . .
H91 H 0.7424 0.3535 0.3231 0.0688 1.0000 Uiso R . . . . .
H92 H 0.7850 0.3605 0.4033 0.0689 1.0000 Uiso R . . . . .
H93 H 0.8669 0.2805 0.3326 0.0686 1.0000 Uiso R . . . . .
H123 H 0.7588 -0.3866 0.1711 0.0788 1.0000 Uiso R . . . . .
H122 H 0.6535 -0.2794 0.1873 0.0790 1.0000 Uiso R . . . . .
H121 H 0.6814 -0.3846 0.2873 0.0787 1.0000 Uiso R . . . . .
H135 H 0.8833 -0.2434 0.0519 0.0748 1.0000 Uiso R . . . . .
H134 H 0.7730 -0.1428 0.0761 0.0747 1.0000 Uiso R . . . . .
H133 H 0.8871 -0.1615 0.0981 0.0748 1.0000 Uiso R . . . . .
H141 H 0.9373 -0.4214 0.2059 0.0749 1.0000 Uiso R . . . . .
H142 H 0.8668 -0.4214 0.3237 0.0747 1.0000 Uiso R . . . . .
H143 H 0.9489 -0.3381 0.2463 0.0746 1.0000 Uiso R . . . . .
H173 H 0.4842 0.6325 0.1915 0.0579 1.0000 Uiso R . . . . .
H172 H 0.5700 0.5118 0.2153 0.0575 1.0000 Uiso R . . . . .
H171 H 0.4757 0.5384 0.1641 0.0577 1.0000 Uiso R . . . . .
H181 H 0.4250 0.6230 0.3802 0.0821 1.0000 Uiso R . . . . .
H182 H 0.5131 0.4963 0.4070 0.0819 1.0000 Uiso R . . . . .
H183 H 0.3780 0.5179 0.4739 0.0818 1.0000 Uiso R . . . . .
H191 H 0.2699 0.6561 0.3005 0.0786 1.0000 Uiso R . . . . .
H192 H 0.2297 0.5509 0.3991 0.0788 1.0000 Uiso R . . . . .
H193 H 0.2646 0.5518 0.2822 0.0783 1.0000 Uiso R . . . . .
H223 H 0.8674 0.2630 -0.0604 0.0779 1.0000 Uiso R . . . . .
H222 H 0.8457 0.2485 0.0581 0.0780 1.0000 Uiso R . . . . .
H221 H 0.8779 0.1385 0.0279 0.0779 1.0000 Uiso R . . . . .
H231 H 0.7274 0.2255 -0.1043 0.0667 1.0000 Uiso R . . . . .
H232 H 0.7327 0.1036 -0.0116 0.0666 1.0000 Uiso R . . . . .
H233 H 0.6126 0.1976 -0.0146 0.0668 1.0000 Uiso R . . . . .
H241 H 0.6741 0.4050 -0.0566 0.0777 1.0000 Uiso R . . . . .
H242 H 0.6491 0.3930 0.0610 0.0779 1.0000 Uiso R . . . . .
H243 H 0.5603 0.3726 0.0316 0.0779 1.0000 Uiso R . . . . .
H263 H 1.0671 0.0804 0.2468 0.0921 0.5000 Uiso R . . 2 1 .
H262 H 1.0821 0.0609 0.1438 0.0919 0.5000 Uiso R . . 2 1 .
H261 H 0.9601 0.1239 0.2060 0.0918 0.5000 Uiso R . . 2 1 .
H264 H 0.9803 0.1393 0.2150 0.0918 0.5000 Uiso R . . 2 2 .
H265 H 1.0876 0.0401 0.2476 0.0921 0.5000 Uiso R . . 2 2 .
H266 H 1.0681 0.0659 0.1404 0.0919 0.5000 Uiso R . . 2 2 .
H271 H 0.9825 -0.1957 0.3044 0.0918 0.5000 Uiso R . . 2 2 .
H272 H 1.0952 -0.1689 0.2846 0.0921 0.5000 Uiso R . . 2 2 .
H273 H 1.0541 -0.1368 0.1882 0.0919 0.5000 Uiso R . . 2 2 .
H283 H 0.9956 -0.0745 0.1573 0.0640 0.5000 Uiso R . . 2 1 .
H282 H 0.9381 -0.1546 0.2694 0.0641 0.5000 Uiso R . . 2 1 .
H281 H 0.8731 -0.0234 0.2264 0.0639 0.5000 Uiso R . . 2 1 .
H2501 H 0.8903 0.0065 0.2451 0.0582 0.5000 Uiso R . . 2 2 .
H2511 H 1.0735 -0.1093 0.2915 0.0521 0.5000 Uiso R . . 2 1 .
H41 H 0.1636 0.1496 0.5277 0.0518 0.5000 Uiso R . . 2 1 .
H61 H 0.7981 0.1008 0.3978 0.0461 0.5000 Uiso R . . 2 2 .
H131 H 0.8599 0.0176 0.3972 0.0599 0.5000 Uiso R . . 2 1 .
H132 H 0.8968 -0.0952 0.4275 0.0601 0.5000 Uiso R . . 2 2 .
C31 C 1.1063(7) -0.5361(5) 0.0190(4) 0.1485 1.0000 Uani D . . . . .
C32 C 1.1864(9) -0.5623(8) 0.0365(8) 0.1416 0.5000 Uani D . . 3 2 .
C29 C 1.0204(9) -0.5988(7) 0.0825(6) 0.1505 1.0000 Uani D . . . . .
C30 C 1.0770(11) -0.4333(6) -0.0647(5) 0.1513 1.0000 Uani D . . . . .
H323 H 1.2369 -0.5169 -0.0207 0.2099 0.5000 Uiso R . . 3 2 .
H321 H 1.2228 -0.6424 0.0441 0.2099 0.5000 Uiso R . . 3 2 .
H322 H 1.1693 -0.5505 0.1012 0.2099 0.5000 Uiso R . . 3 2 .
H291 H 1.0353 -0.6651 0.1390 0.1798 1.0000 Uiso R . . . . .
H301 H 1.1294 -0.3882 -0.1078 0.1806 1.0000 Uiso R . . . . .
H311 H 1.1778 -0.5613 0.0316 0.1766 0.5000 Uiso R . . 3 1 .
H331 H 0.2141 0.3197 0.3436 0.0780 1.0000 Uiso R . . . . .
H341 H 0.0866 0.2782 0.3031 0.1120 1.0000 Uiso R . . . . .
H342 H 0.0762 0.1694 0.4107 0.1121 1.0000 Uiso R . . . . .
H343 H 0.1990 0.1723 0.3194 0.1122 1.0000 Uiso R . . . . .
H351 H 0.0189 0.4223 0.3939 0.1553 1.0000 Uiso R . . . . .
H352 H 0.0779 0.3971 0.4782 0.1553 1.0000 Uiso R . . . . .
H353 H -0.0058 0.3232 0.5076 0.1544 1.0000 Uiso R . . . . .

loop_
_atom_site_aniso_label
_atom_site_aniso_U_11
_atom_site_aniso_U_22
_atom_site_aniso_U_33
_atom_site_aniso_U_23
_atom_site_aniso_U_13
_atom_site_aniso_U_12
C4 0.045(2) 0.064(3) 0.0304(19) -0.0180(18) -0.0134(17) -0.0175(19)
C5 0.061(3) 0.094(4) 0.034(2) -0.012(2) -0.025(2) -0.011(3)
C6 0.071(3) 0.105(4) 0.060(3) -0.051(3) -0.009(3) -0.042(3)
C7 0.035(2) 0.0444(19) 0.0339(18) -0.0186(15) -0.0064(15) -0.0169(15)
C8 0.058(3) 0.068(3) 0.036(2) -0.0109(19) -0.017(2) -0.035(2)
C9 0.050(3) 0.039(2) 0.052(2) -0.0114(18) -0.016(2) -0.0175(18)
C10 0.0314(18) 0.0260(14) 0.0223(15) -0.0098(12) -0.0031(13) -0.0097(13)
C11 0.039(2) 0.0346(17) 0.0286(17) -0.0167(14) -0.0016(15) -0.0112(15)
C12 0.058(3) 0.051(2) 0.060(3) -0.036(2) -0.007(2) -0.018(2)
C13 0.055(3) 0.046(2) 0.0299(19) -0.0180(17) 0.0067(18) -0.0127(19)
C14 0.055(3) 0.041(2) 0.044(2) -0.0247(18) -0.013(2) 0.0044(18)
C15 0.0346(19) 0.0301(15) 0.0185(14) -0.0075(12) -0.0080(13) -0.0068(14)
C16 0.044(2) 0.0288(16) 0.0269(17) -0.0081(13) -0.0099(15) -0.0071(14)
C17 0.049(2) 0.0338(17) 0.0296(18) -0.0069(14) -0.0099(16) -0.0145(16)
C18 0.085(4) 0.044(2) 0.037(2) -0.0184(18) -0.017(2) -0.017(2)
C19 0.046(3) 0.0326(19) 0.047(2) -0.0023(17) -0.007(2) -0.0010(17)
C20 0.0261(17) 0.0249(14) 0.0215(15) -0.0076(11) -0.0061(12) -0.0049(12)
C21 0.044(2) 0.0319(16) 0.0200(15) -0.0059(13) -0.0049(14) -0.0135(15)
C22 0.049(3) 0.072(3) 0.031(2) -0.0144(19) 0.0029(18) -0.033(2)
C23 0.070(3) 0.046(2) 0.0190(16) -0.0068(15) -0.0073(17) -0.028(2)
C24 0.084(3) 0.0321(18) 0.0272(19) -0.0032(15) -0.016(2) -0.012(2)
C26 0.063(3) 0.058(3) 0.041(2) -0.012(2) 0.004(2) -0.023(2)
C27 0.056(5) 0.064(5) 0.049(5) -0.030(4) 0.001(4) -0.009(4)
C28 0.038(4) 0.050(4) 0.038(4) -0.021(3) 0.001(3) -0.017(3)
O1 0.0244(11) 0.0225(10) 0.0196(10) -0.0045(8) -0.0071(9) -0.0055(8)
O2 0.0285(12) 0.0228(10) 0.0226(10) -0.0088(8) -0.0054(9) -0.0086(8)
O3 0.0255(11) 0.0246(10) 0.0180(10) -0.0074(8) -0.0071(8) -0.0051(8)
O4 0.0337(13) 0.0356(12) 0.0342(13) -0.0060(10) -0.0151(10) -0.0100(10)
O5 0.0355(14) 0.0352(12) 0.0247(11) -0.0082(9) -0.0104(10) -0.0127(10)
O6 0.0290(13) 0.0356(12) 0.0306(12) -0.0154(10) -0.0104(10) -0.0060(10)
O7 0.0316(13) 0.0298(11) 0.0234(11) -0.0133(9) -0.0056(9) -0.0074(9)
O8 0.0331(13) 0.0266(11) 0.0236(11) -0.0108(9) -0.0046(10) -0.0032(9)
O9 0.0302(13) 0.0302(11) 0.0276(12) -0.0089(9) -0.0079(10) -0.0049(9)
O10 0.0348(14) 0.0278(11) 0.0255(11) -0.0053(9) -0.0100(10) -0.0069(10)
O11 0.0359(13) 0.0307(11) 0.0161(10) -0.0060(8) -0.0036(9) -0.0147(9)
O12 0.0338(13) 0.0323(11) 0.0174(10) -0.0045(8) -0.0055(9) -0.0142(10)
O13 0.0348(14) 0.0518(15) 0.0298(13) -0.0145(11) -0.0053(11) -0.0124(12)
Ti1 0.0259(3) 0.0241(3) 0.0177(3) -0.0068(2) -0.0057(2) -0.0082(2)
Ti2 0.0344(3) 0.0293(3) 0.0193(3) -0.0080(2) -0.0035(2) -0.0158(2)
Ti3 0.0350(4) 0.0262(3) 0.0200(3) -0.0082(2) -0.0098(2) 0.0030(2)
C33 0.0522(19) 0.068(2) 0.062(2) 0.0075(17) -0.0369(16) -0.0180(16)
C34 0.066(3) 0.096(3) 0.057(3) 0.001(2) -0.036(2) -0.029(2)
C35 0.077(3) 0.080(3) 0.101(3) -0.002(3) -0.036(3) 0.004(3)
C250 0.044(4) 0.051(4) 0.035(3) -0.020(3) 0.000(3) -0.006(3)
C251 0.045(4) 0.040(3) 0.034(3) -0.014(3) -0.000(3) -0.009(3)
C31 0.318(12) 0.066(4) 0.045(3) -0.029(3) -0.008(5) -0.076(5)
C32 0.290(14) 0.072(7) 0.050(6) -0.022(5) -0.003(8) -0.089(9)
C29 0.330(13) 0.058(4) 0.040(3) -0.020(3) -0.006(5) -0.080(6)
C30 0.329(13) 0.062(4) 0.038(3) -0.021(3) -0.006(5) -0.080(6)

loop_
_atom_type_symbol
_atom_type_scat_dispersion_real
_atom_type_scat_dispersion_imag
_atom_type_scat_Cromer_Mann_a1
_atom_type_scat_Cromer_Mann_b1
_atom_type_scat_Cromer_Mann_a2
_atom_type_scat_Cromer_Mann_b2
_atom_type_scat_Cromer_Mann_a3
_atom_type_scat_Cromer_Mann_b3
_atom_type_scat_Cromer_Mann_a4
_atom_type_scat_Cromer_Mann_b4
_atom_type_scat_Cromer_Mann_c
_atom_type_scat_source
Ti 0.2191 1.8069 9.7595 7.8508 7.3558 0.5000 1.6991 35.6338 1.9021 116.1050 1.2807 'International Tables Vol C 4.2.6.8 and 6.1.1.4'
O 0.0492 0.0322 3.0485 13.2771 2.2868 5.7011 1.5463 0.3239 0.8670 32.9089 0.2508 'International Tables Vol C 4.2.6.8 and 6.1.1.4'
C 0.0181 0.0091 2.3100 20.8439 1.0200 10.2075 1.5886 0.5687 0.8650 51.6512 0.2156 'International Tables Vol C 4.2.6.8 and 6.1.1.4'
H 0.0000 0.0000 0.4930 10.5109 0.3229 26.1257 0.1402 3.1424 0.0408 57.7998 0.0030 'International Tables Vol C 4.2.6.8 and 6.1.1.4'

loop_
_geom_angle_atom_site_label_1
_geom_angle_site_symmetry_1
_geom_angle_atom_site_label_2
_geom_angle_site_symmetry_2
_geom_angle_atom_site_label_3
_geom_angle_site_symmetry_3
_geom_angle
_geom_angle_publ_flag
C5 . C4 . C6 . 113.2(5) yes
C5 . C4 . O5 . 109.3(4) yes
C6 . C4 . O5 . 109.5(4) yes
C5 . C4 . H42 . 108.1 no
C6 . C4 . H42 . 108.1 no
O5 . C4 . H42 . 108.6 no
C4 . C5 . H53 . 111.6 no
C4 . C5 . H52 . 108.5 no
H53 . C5 . H52 . 107.6 no
C4 . C5 . H51 . 111.4 no
H53 . C5 . H51 . 109.7 no
H52 . C5 . H51 . 108.0 no
C4 . C6 . H64 . 109.6 no
C4 . C6 . H62 . 108.6 no
H64 . C6 . H62 . 109.6 no
C4 . C6 . H63 . 109.5 no
H64 . C6 . H63 . 109.8 no
H62 . C6 . H63 . 109.6 no
C8 . C7 . C9 . 113.0(4) yes
C8 . C7 . O6 . 109.6(3) yes
C9 . C7 . O6 . 108.6(3) yes
C8 . C7 . H71 . 108.7 no
C9 . C7 . H71 . 108.1 no
O6 . C7 . H71 . 108.8 no
C7 . C8 . H81 . 110.3 no
C7 . C8 . H82 . 109.6 no
H81 . C8 . H82 . 109.6 no
C7 . C8 . H83 . 108.9 no
H81 . C8 . H83 . 108.3 no
H82 . C8 . H83 . 110.1 no
C7 . C9 . H91 . 109.3 no
C7 . C9 . H92 . 110.0 no
H91 . C9 . H92 . 109.0 no
C7 . C9 . H93 . 110.0 no
H91 . C9 . H93 . 108.5 no
H92 . C9 . H93 . 110.0 no
C11 . C10 . O7 . 116.8(3) yes
C11 . C10 . O8 . 119.2(3) yes
O7 . C10 . O8 . 124.0(3) yes
C10 . C11 . C12 . 106.8(3) yes
C10 . C11 . C13 . 108.7(3) yes
C12 . C11 . C13 . 109.1(4) yes
C10 . C11 . C14 . 111.1(3) yes
C12 . C11 . C14 . 109.8(4) yes
C13 . C11 . C14 . 111.3(4) yes
C11 . C12 . H123 . 109.2 no
C11 . C12 . H122 . 109.8 no
H123 . C12 . H122 . 109.0 no
C11 . C12 . H121 . 110.2 no
H123 . C12 . H121 . 109.4 no
H122 . C12 . H121 . 109.3 no
C11 . C13 . H135 . 109.6 no
C11 . C13 . H134 . 110.1 no
H135 . C13 . H134 . 108.8 no
C11 . C13 . H133 . 109.6 no
H135 . C13 . H133 . 108.7 no
H134 . C13 . H133 . 110.1 no
C11 . C14 . H141 . 109.0 no
C11 . C14 . H142 . 109.2 no
H141 . C14 . H142 . 109.7 no
C11 . C14 . H143 . 109.6 no
H141 . C14 . H143 . 109.4 no
H142 . C14 . H143 . 110.0 no
C16 . C15 . O9 . 118.4(3) yes
C16 . C15 . O10 . 117.3(3) yes
O9 . C15 . O10 . 124.3(3) yes
C15 . C16 . C17 . 110.0(3) yes
C15 . C16 . C18 . 105.2(3) yes
C17 . C16 . C18 . 108.9(4) yes
C15 . C16 . C19 . 110.9(3) yes
C17 . C16 . C19 . 110.9(3) yes
C18 . C16 . C19 . 110.8(4) yes
C16 . C17 . H173 . 110.6 no
C16 . C17 . H172 . 109.6 no
H173 . C17 . H172 . 107.5 no
C16 . C17 . H171 . 110.9 no
H173 . C17 . H171 . 108.1 no
H172 . C17 . H171 . 110.0 no
C16 . C18 . H181 . 109.9 no
C16 . C18 . H182 . 109.7 no
H181 . C18 . H182 . 110.7 no
C16 . C18 . H183 . 107.6 no
H181 . C18 . H183 . 109.0 no
H182 . C18 . H183 . 109.9 no
C16 . C19 . H191 . 109.5 no
C16 . C19 . H192 . 110.7 no
H191 . C19 . H192 . 108.7 no
C16 . C19 . H193 . 110.7 no
H191 . C19 . H193 . 108.3 no
H192 . C19 . H193 . 108.8 no
C21 . C20 . O11 . 117.6(3) yes
C21 . C20 . O12 . 117.9(3) yes
O11 . C20 . O12 . 124.5(3) yes
C20 . C21 . C22 . 109.0(3) yes
C20 . C21 . C23 . 110.9(3) yes
C22 . C21 . C23 . 110.1(3) yes
C20 . C21 . C24 . 106.4(3) yes
C22 . C21 . C24 . 109.9(4) yes
C23 . C21 . C24 . 110.4(3) yes
C21 . C22 . H223 . 108.9 no
C21 . C22 . H222 . 110.2 no
H223 . C22 . H222 . 109.0 no
C21 . C22 . H221 . 109.7 no
H223 . C22 . H221 . 109.8 no
H222 . C22 . H221 . 109.1 no
C21 . C23 . H231 . 109.8 no
C21 . C23 . H232 . 109.0 no
H231 . C23 . H232 . 109.8 no
C21 . C23 . H233 . 109.2 no
H231 . C23 . H233 . 109.5 no
H232 . C23 . H233 . 109.4 no
C21 . C24 . H241 . 108.4 no
C21 . C24 . H242 . 110.4 no
H241 . C24 . H242 . 108.8 no
C21 . C24 . H243 . 110.0 no
H241 . C24 . H243 . 109.7 no
H242 . C24 . H243 . 109.6 no
C251 . C26 . H263 . 109.4 no
C251 . C26 . H262 . 109.2 no
H263 . C26 . H262 . 109.9 no
C251 . C26 . H261 . 109.0 no
H263 . C26 . H261 . 109.7 no
H262 . C26 . H261 . 109.6 no
C250 . C26 . H264 . 108.5 no
C250 . C26 . H265 . 109.0 no
H264 . C26 . H265 . 110.5 no
C250 . C26 . H266 . 108.7 no
H264 . C26 . H266 . 109.8 no
H265 . C26 . H266 . 110.2 no
C250 . C27 . H271 . 110.0 no
C250 . C27 . H272 . 110.6 no
H271 . C27 . H272 . 108.6 no
C250 . C27 . H273 . 110.0 no
H271 . C27 . H273 . 109.0 no
H272 . C27 . H273 . 108.7 no
C251 . C28 . H283 . 110.0 no
C251 . C28 . H282 . 109.2 no
H283 . C28 . H282 . 109.2 no
C251 . C28 . H281 . 110.1 no
H283 . C28 . H281 . 108.6 no
H282 . C28 . H281 . 109.7 no
Ti1 . O1 . Ti2 . 100.13(10) yes
Ti1 . O1 . Ti3 . 139.03(12) yes
Ti2 . O1 . Ti3 . 93.60(10) yes
Ti1 2_656 O2 . Ti2 . 139.07(12) yes
Ti1 2_656 O2 . Ti3 . 99.64(10) yes
Ti2 . O2 . Ti3 . 93.59(10) yes
Ti3 2_656 O3 . Ti1 . 95.69(10) yes
Ti3 2_656 O3 . Ti2 . 135.88(12) yes
Ti1 . O3 . Ti2 . 95.83(9) yes
Ti3 . O4 . C33 . 131.01(19) yes
Ti3 . O4 . H41 . 117.4 no
C33 . O4 . H41 . 111.6 no
C4 . O5 . Ti1 . 132.7(3) yes
C7 . O6 . Ti2 . 128.8(2) yes
C7 . O6 . H61 . 100.8 no
Ti2 . O6 . H61 . 129.9 no
C10 . O7 . Ti1 . 131.0(2) yes
Ti3 2_656 O8 . C10 . 127.4(2) yes
C15 . O9 . Ti3 . 127.0(2) yes
C15 . O10 . Ti2 . 127.1(2) yes
C20 . O11 . Ti2 . 126.5(2) yes
C20 . O12 . Ti1 . 131.3(2) yes
C251 . O13 . H131 . 132.0 no
C250 . O13 . H132 . 119.8 no
Ti3 2_656 Ti1 . O3 . 38.87(6) yes
Ti3 2_656 Ti1 . O12 . 120.34(7) yes
O3 . Ti1 . O12 . 87.12(9) yes
Ti3 2_656 Ti1 . O7 . 77.50(7) yes
O3 . Ti1 . O7 . 87.53(9) yes
O12 . Ti1 . O7 . 77.15(9) yes
Ti3 2_656 Ti1 . O1 . 99.09(7) yes
O3 . Ti1 . O1 . 78.89(9) yes
O12 . Ti1 . O1 . 89.15(9) yes
O7 . Ti1 . O1 . 161.21(10) yes
Ti3 2_656 Ti1 . O2 2_656 42.66(7) yes
O3 . Ti1 . O2 2_656 79.14(9) yes
O12 . Ti1 . O2 2_656 161.46(10) yes
O7 . Ti1 . O2 2_656 89.78(9) yes
O1 . Ti1 . O2 2_656 100.21(9) yes
Ti3 2_656 Ti1 . O5 . 143.69(8) yes
O3 . Ti1 . O5 . 174.37(10) yes
O12 . Ti1 . O5 . 88.01(10) yes
O7 . Ti1 . O5 . 88.64(11) yes
O1 . Ti1 . O5 . 103.86(11) yes
Ti3 2_656 Ti1 . Ti2 . 71.62(2) yes
O3 . Ti1 . Ti2 . 38.95(6) yes
O12 . Ti1 . Ti2 . 76.75(7) yes
O7 . Ti1 . Ti2 . 120.56(7) yes
O1 . Ti1 . Ti2 . 42.37(7) yes
Ti3 2_656 Ti1 . Ti3 . 87.88(2) yes
O3 . Ti1 . Ti3 . 80.16(6) yes
O12 . Ti1 . Ti3 . 109.91(7) yes
O7 . Ti1 . Ti3 . 165.32(7) yes
O1 . Ti1 . Ti3 . 20.76(6) yes
O2 2_656 Ti1 . O5 . 104.98(11) yes
O2 2_656 Ti1 . Ti2 . 99.40(7) yes
O5 . Ti1 . Ti2 . 141.92(8) yes
O2 2_656 Ti1 . Ti3 . 80.12(7) yes
O5 . Ti1 . Ti3 . 104.19(8) yes
Ti2 . Ti1 . Ti3 . 51.802(18) yes
Ti1 . Ti2 . O1 . 37.50(6) yes
Ti1 . Ti2 . O10 . 124.94(8) yes
O1 . Ti2 . O10 . 93.84(9) yes
Ti1 . Ti2 . O11 . 80.42(7) yes
O1 . Ti2 . O11 . 93.28(9) yes
O10 . Ti2 . O11 . 79.06(10) yes
Ti1 . Ti2 . O6 . 140.70(7) yes
O1 . Ti2 . O6 . 174.46(10) yes
O10 . Ti2 . O6 . 90.21(10) yes
O11 . Ti2 . O6 . 91.19(10) yes
Ti1 . Ti2 . O2 . 102.84(7) yes
O1 . Ti2 . O2 . 83.23(9) yes
O10 . Ti2 . O2 . 90.13(9) yes
O11 . Ti2 . O2 . 168.42(10) yes
O6 . Ti2 . O2 . 92.99(10) yes
Ti1 . Ti2 . O3 . 45.22(7) yes
O1 . Ti2 . O3 . 80.24(9) yes
O10 . Ti2 . O3 . 165.83(10) yes
O11 . Ti2 . O3 . 88.38(9) yes
O6 . Ti2 . O3 . 96.64(10) yes
Ti1 . Ti2 . Ti3 . 73.44(2) yes
O1 . Ti2 . Ti3 . 41.16(6) yes
O10 . Ti2 . Ti3 . 79.92(7) yes
O11 . Ti2 . Ti3 . 127.40(8) yes
O6 . Ti2 . Ti3 . 136.43(8) yes
O2 . Ti2 . O3 . 101.84(9) yes
O2 . Ti2 . Ti3 . 45.26(7) yes
O3 . Ti2 . Ti3 . 103.07(7) yes
Ti1 2_656 Ti3 . Ti2 . 73.59(2) yes
Ti1 2_656 Ti3 . O2 . 37.70(6) yes
Ti2 . Ti3 . O2 . 41.15(6) yes
Ti1 2_656 Ti3 . O9 . 126.31(8) yes
Ti2 . Ti3 . O9 . 79.95(7) yes
O2 . Ti3 . O9 . 94.68(9) yes
Ti1 2_656 Ti3 . O8 2_656 80.04(7) yes
Ti2 . Ti3 . O8 2_656 124.96(8) yes
O2 . Ti3 . O8 2_656 91.48(10) yes
O9 . Ti3 . O8 2_656 78.32(10) yes
Ti1 2_656 Ti3 . O4 . 139.40(8) yes
Ti2 . Ti3 . O4 . 138.91(8) yes
O2 . Ti3 . O4 . 175.82(10) yes
O9 . Ti3 . O4 . 89.30(10) yes
O8 2_656 Ti3 . O4 . 90.59(11) yes
Ti1 2_656 Ti3 . O1 . 102.86(7) yes
Ti2 . Ti3 . O1 . 45.24(7) yes
O2 . Ti3 . O1 . 83.20(9) yes
O9 . Ti3 . O1 . 89.22(9) yes
O8 2_656 Ti3 . O1 . 166.04(10) yes
Ti1 2_656 Ti3 . O3 2_656 45.45(7) yes
Ti2 . Ti3 . O3 2_656 103.46(7) yes
O2 . Ti3 . O3 2_656 80.71(9) yes
O9 . Ti3 . O3 2_656 167.23(10) yes
O8 2_656 Ti3 . O3 2_656 89.85(9) yes
Ti1 2_656 Ti3 . Ti1 . 92.12(2) yes
Ti2 . Ti3 . Ti1 . 54.755(18) yes
O2 . Ti3 . Ti1 . 84.21(6) yes
O9 . Ti3 . Ti1 . 109.30(7) yes
O8 2_656 Ti3 . Ti1 . 171.48(7) yes
O4 . Ti3 . O1 . 95.59(11) yes
O4 . Ti3 . O3 2_656 95.66(10) yes
O1 . Ti3 . O3 2_656 101.94(9) yes
O4 . Ti3 . Ti1 . 93.27(8) yes
O1 . Ti3 . Ti1 . 20.21(6) yes
O3 2_656 Ti3 . Ti1 . 82.22(7) yes
O4 . C33 . C34 . 108.43(7) yes
O4 . C33 . C35 . 108.39(7) yes
C34 . C33 . C35 . 113.69(7) yes
O4 . C33 . H331 . 109.1 no
C34 . C33 . H331 . 106.7 no
C35 . C33 . H331 . 110.4 no
C33 . C34 . H341 . 108.2 no
C33 . C34 . H342 . 110.1 no
H341 . C34 . H342 . 110.1 no
C33 . C34 . H343 . 108.2 no
H341 . C34 . H343 . 110.5 no
H342 . C34 . H343 . 109.8 no
C33 . C35 . H351 . 108.4 no
C33 . C35 . H352 . 108.2 no
H351 . C35 . H352 . 110.0 no
C33 . C35 . H353 . 110.7 no
H351 . C35 . H353 . 110.8 no
H352 . C35 . H353 . 108.7 no
C26 . C250 . C27 . 111.38(7) yes
C26 . C250 . O13 . 107.32(7) yes
C27 . C250 . O13 . 107.31(7) yes
C26 . C250 . H2501 . 110.2 no
C27 . C250 . H2501 . 110.0 no
O13 . C250 . H2501 . 110.5 no
C28 . C251 . O13 . 107.40(7) yes
C28 . C251 . C26 . 111.25(7) yes
O13 . C251 . C26 . 107.38(7) yes
C28 . C251 . H2511 . 110.8 no
O13 . C251 . H2511 . 109.9 no
C26 . C251 . H2511 . 110.0 no
C29 . C31 . C30 . 115.70(16) yes
C29 . C31 . H311 . 122.1 no
C30 . C31 . H311 . 122.2 no
C32 . C31 . C29 . 122.09(10) yes
C32 . C31 . C30 . 122.11(10) yes
C29 . C31 . C30 . 115.70(16) yes
C31 . C32 . H323 . 109.1 no
C31 . C32 . H321 . 109.3 no
H323 . C32 . H321 . 109.7 no
C31 . C32 . H322 . 109.1 no
H323 . C32 . H322 . 109.9 no
H321 . C32 . H322 . 109.8 no
C31 . C29 . C30 2_745 122.8(9) yes
C31 . C29 . H291 . 118.3 no
C30 2_745 C29 . H291 . 118.8 no
C31 . C30 . C29 2_745 121.4(9) yes
C31 . C30 . H301 . 119.2 no
C29 2_745 C30 . H301 . 119.3 no

loop_
_geom_bond_atom_site_label_1
_geom_bond_site_symmetry_1
_geom_bond_atom_site_label_2
_geom_bond_site_symmetry_2
_geom_bond_distance
_geom_bond_publ_flag
C4 . C5 . 1.506(7) yes
C4 . C6 . 1.513(7) yes
C4 . O5 . 1.429(4) yes
C4 . H42 . 0.993 no
C5 . H53 . 0.960 no
C5 . H52 . 0.955 no
C5 . H51 . 0.958 no
C6 . H64 . 0.974 no
C6 . H62 . 0.958 no
C6 . H63 . 0.966 no
C7 . C8 . 1.506(6) yes
C7 . C9 . 1.513(5) yes
C7 . O6 . 1.443(4) yes
C7 . H71 . 0.975 no
C8 . H81 . 0.957 no
C8 . H82 . 0.965 no
C8 . H83 . 0.961 no
C9 . H91 . 0.964 no
C9 . H92 . 0.962 no
C9 . H93 . 0.961 no
C10 . C11 . 1.535(4) yes
C10 . O7 . 1.259(4) yes
C10 . O8 . 1.261(4) yes
C11 . C12 . 1.534(6) yes
C11 . C13 . 1.530(5) yes
C11 . C14 . 1.519(6) yes
C12 . H123 . 0.959 no
C12 . H122 . 0.956 no
C12 . H121 . 0.968 no
C13 . H135 . 0.956 no
C13 . H134 . 0.963 no
C13 . H133 . 0.965 no
C14 . H141 . 0.957 no
C14 . H142 . 0.966 no
C14 . H143 . 0.963 no
C15 . C16 . 1.535(5) yes
C15 . O9 . 1.253(4) yes
C15 . O10 . 1.261(4) yes
C16 . C17 . 1.530(5) yes
C16 . C18 . 1.542(6) yes
C16 . C19 . 1.513(6) yes
C17 . H173 . 0.946 no
C17 . H172 . 0.955 no
C17 . H171 . 0.964 no
C18 . H181 . 0.968 no
C18 . H182 . 0.978 no
C18 . H183 . 0.971 no
C19 . H191 . 0.970 no
C19 . H192 . 0.964 no
C19 . H193 . 0.970 no
C20 . C21 . 1.534(4) yes
C20 . O11 . 1.257(4) yes
C20 . O12 . 1.258(4) yes
C21 . C22 . 1.519(6) yes
C21 . C23 . 1.519(5) yes
C21 . C24 . 1.534(5) yes
C22 . H223 . 0.968 no
C22 . H222 . 0.964 no
C22 . H221 . 0.964 no
C23 . H231 . 0.966 no
C23 . H232 . 0.971 no
C23 . H233 . 0.956 no
C24 . H241 . 0.959 no
C24 . H242 . 0.960 no
C24 . H243 . 0.962 no
C26 . C251 . 1.473(5) yes
C26 . H263 . 0.963 no
C26 . H262 . 0.958 no
C26 . H261 . 0.956 no
C26 . C250 . 1.538(5) yes
C26 . H264 . 0.956 no
C26 . H265 . 0.960 no
C26 . H266 . 0.958 no
C27 . C250 . 1.520(6) yes
C27 . H271 . 0.954 no
C27 . H272 . 0.959 no
C27 . H273 . 0.961 no
C28 . C251 . 1.495(6) yes
C28 . H283 . 0.955 no
C28 . H282 . 0.960 no
C28 . H281 . 0.957 no
O1 . Ti1 . 1.880(2) yes
O1 . Ti2 . 2.082(2) yes
O1 . Ti3 . 1.929(2) yes
O2 . Ti1 2_656 1.879(2) yes
O2 . Ti2 . 1.929(2) yes
O2 . Ti3 . 2.082(2) yes
O3 . Ti3 2_656 1.910(2) yes
O3 . Ti1 . 2.169(2) yes
O3 . Ti2 . 1.921(2) yes
O4 . Ti3 . 1.940(3) yes
O4 . C33 . 1.430(4) yes
O4 . H41 . 0.813 no
O5 . Ti1 . 1.803(3) yes
O6 . Ti2 . 1.954(3) yes
O6 . H61 . 0.815 no
O7 . Ti1 . 2.069(2) yes
O8 . Ti3 2_656 2.070(2) yes
O9 . Ti3 . 2.080(2) yes
O10 . Ti2 . 2.075(2) yes
O11 . Ti2 . 2.073(2) yes
O12 . Ti1 . 2.080(2) yes
O13 . C251 . 1.484(4) yes
O13 . H131 . 0.825 no
O13 . C250 . 1.419(4) yes
O13 . H132 . 0.821 no
Ti1 . Ti3 2_656 3.0295(8) yes
Ti1 . Ti2 . 3.0404(8) yes
Ti1 . Ti3 . 3.5685(8) yes
Ti2 . Ti3 . 2.9257(9) yes
C33 . C34 . 1.512(5) yes
C33 . C35 . 1.494(5) yes
C33 . H331 . 0.996 no
C34 . H341 . 0.969 no
C34 . H342 . 0.977 no
C34 . H343 . 0.975 no
C35 . H351 . 0.967 no
C35 . H352 . 0.973 no
C35 . H353 . 0.972 no
C250 . H2501 . 0.979 no
C251 . H2511 . 0.982 no
C31 . C29 . 1.423(8) yes
C31 . C30 . 1.419(7) yes
C31 . H311 . 0.938 no
C31 . C32 . 1.080(7) yes
C31 . C29 . 1.423(8) yes
C31 . C30 . 1.419(7) yes
C32 . H323 . 0.952 no
C32 . H321 . 0.954 no
C32 . H322 . 0.953 no
C29 . C30 2_745 1.286(15) yes
C29 . H291 . 0.923 no
C30 . H301 . 0.929 no

loop_
_geom_hbond_atom_site_label_D
_geom_hbond_site_symmetry_D
_geom_hbond_atom_site_label_H
_geom_hbond_site_symmetry_H
_geom_hbond_atom_site_label_A
_geom_hbond_site_symmetry_A
_geom_hbond_angle_DHA
_geom_hbond_distance_DH
_geom_hbond_distance_HA
_geom_hbond_distance_DA
_geom_hbond_publ_flag
O4 . H41 . O13 2_656 172 0.81 1.86 2.667(8) yes
O6 . H61 . O13 . 156 0.81 1.89 2.656(8) yes
O13 . H131 . O6 . 170 0.83 1.84 2.656(8) yes
O13 . H132 . O4 2_656 156 0.82 1.90 2.667(8) yes
